data_7205503
loop_
_publ_author_name
'Wang, Li'
'Tao, Tao'
'Fu, Shu-Jun'
'Wang, Cheng'
'Huang, Wei'
'You, Xiao-Zeng'

_publ_section_title
;
 Linear extension of bithiophene compounds by the combination of C--N
 covalent bond cross-coupling and N--Ag coordinative bond formation
;
_journal_issue 3
_journal_name_full CrystEngComm
_journal_page_first 747
_journal_paper_doi 10.1039/c0ce00689k
_journal_volume 13
_journal_year 2011
_chemical_formula_moiety 'C14 H10 N4 S2'
_chemical_formula_sum 'C14 H10 N4 S2'
_chemical_formula_weight 298.40
_chemical_name_systematic
;
?
;
_space_group_IT_number 14
_symmetry_cell_setting monoclinic
_symmetry_space_group_name_Hall '-P 2ybc'
_symmetry_space_group_name_H-M 'P 1 21/c 1'
_atom_sites_solution_hydrogens geom
_atom_sites_solution_primary direct
_atom_sites_solution_secondary difmap
_audit_creation_method SHELXL-97
_cell_angle_alpha 90.00
_cell_angle_beta 95.447(7)
_cell_angle_gamma 90.00
_cell_formula_units_Z 2
_cell_length_a 3.9135(14)
_cell_length_b 7.475(3)
_cell_length_c 22.656(8)
_cell_measurement_reflns_used 2484
_cell_measurement_temperature 291(2)
_cell_measurement_theta_max 28.181
_cell_measurement_theta_min 2.871
_cell_volume 659.8(4)
_computing_cell_refinement SMART
_computing_data_collection 'SMART (Bruker 2000)'
_computing_data_reduction 'SAINT (Bruker 2000)'
_computing_molecular_graphics SHELXTL
_computing_publication_material SHELXTL
_computing_structure_refinement SHELXTL
_computing_structure_solution 'SHELXTL (BRUKER 2000)'
_diffrn_ambient_temperature 291(2)
_diffrn_measured_fraction_theta_full 0.991
_diffrn_measured_fraction_theta_max 0.991
_diffrn_measurement_device_type 'Bruker Smart Apex CCD area detector'
_diffrn_measurement_method '\f and \w scans'
_diffrn_radiation_monochromator graphite
_diffrn_radiation_source 'fine-focus sealed tube'
_diffrn_radiation_type MoK\a
_diffrn_radiation_wavelength 0.71073
_diffrn_reflns_av_R_equivalents 0.0743
_diffrn_reflns_av_sigmaI/netI 0.0450
_diffrn_reflns_limit_h_max 4
_diffrn_reflns_limit_h_min -4
_diffrn_reflns_limit_k_max 8
_diffrn_reflns_limit_k_min -8
_diffrn_reflns_limit_l_max 26
_diffrn_reflns_limit_l_min -21
_diffrn_reflns_number 3090
_diffrn_reflns_theta_full 24.99
_diffrn_reflns_theta_max 24.99
_diffrn_reflns_theta_min 2.87
_exptl_absorpt_coefficient_mu 0.397
_exptl_absorpt_correction_T_max 0.9539
_exptl_absorpt_correction_T_min 0.9248
_exptl_absorpt_correction_type multi-scan
_exptl_absorpt_process_details 'SADABS, Bruker(2000)'
_exptl_crystal_colour yellow
_exptl_crystal_density_diffrn 1.502
_exptl_crystal_density_method 'not measured'
_exptl_crystal_description block
_exptl_crystal_F_000 308
_exptl_crystal_size_max 0.20
_exptl_crystal_size_mid 0.12
_exptl_crystal_size_min 0.12
_refine_diff_density_max 0.514
_refine_diff_density_min -0.355
_refine_diff_density_rms 0.091
_refine_ls_extinction_method none
_refine_ls_goodness_of_fit_ref 1.212
_refine_ls_hydrogen_treatment constr
_refine_ls_matrix_type full
_refine_ls_number_parameters 91
_refine_ls_number_reflns 1150
_refine_ls_number_restraints 0
_refine_ls_restrained_S_all 1.212
_refine_ls_R_factor_all 0.0849
_refine_ls_R_factor_gt 0.0798
_refine_ls_shift/su_max 0.000
_refine_ls_shift/su_mean 0.000
_refine_ls_structure_factor_coef Fsqd
_refine_ls_weighting_details 'calc w=1/[\s^2^(Fo^2^)+(0.0000P)^2^+4.3669P] where P=(Fo^2^+2Fc^2^)/3'
_refine_ls_weighting_scheme calc
_refine_ls_wR_factor_gt 0.1895
_refine_ls_wR_factor_ref 0.1913
_reflns_number_gt 1061
_reflns_number_total 1150
_reflns_threshold_expression >2sigma(I)
_cod_data_source_file C0CE00689K.TXT
_cod_data_source_block L
_cod_original_sg_symbol_H-M P21/c
_cod_database_code 7205503

loop_
_symmetry_equiv_pos_as_xyz
'x, y, z'
'-x, y+1/2, -z+1/2'
'-x, -y, -z'
'x, -y-1/2, z-1/2'

loop_
_atom_site_label
_atom_site_type_symbol
_atom_site_fract_x
_atom_site_fract_y
_atom_site_fract_z
_atom_site_U_iso_or_equiv
_atom_site_adp_type
_atom_site_occupancy
_atom_site_symmetry_multiplicity
_atom_site_calc_flag
_atom_site_refinement_flags
_atom_site_disorder_assembly
_atom_site_disorder_group
C1 C 0.0977(16) 0.2519(9) 0.3893(2) 0.0375(14) Uani 1 1 d . . .
C2 C -0.0661(17) 0.4027(9) 0.3698(3) 0.0409(15) Uani 1 1 d . . .
H2 H -0.1377 0.4256 0.3302 0.049 Uiso 1 1 calc R . .
C3 C -0.1156(17) 0.5215(9) 0.4167(3) 0.0403(15) Uani 1 1 d . . .
H3 H -0.2230 0.6319 0.4110 0.048 Uiso 1 1 calc R . .
C4 C 0.0078(15) 0.4600(8) 0.4710(2) 0.0314(13) Uani 1 1 d . . .
C5 C 0.282(2) 0.1178(10) 0.2983(3) 0.0493(17) Uani 1 1 d . . .
H5 H 0.2821 0.2237 0.2767 0.059 Uiso 1 1 calc R . .
C6 C 0.330(2) -0.1543(10) 0.3221(3) 0.0529(18) Uani 1 1 d . . .
H6 H 0.3711 -0.2766 0.3200 0.064 Uiso 1 1 calc R . .
C7 C 0.2326(19) -0.0688(8) 0.3705(3) 0.0452(17) Uani 1 1 d . . .
H7 H 0.1941 -0.1197 0.4067 0.054 Uiso 1 1 calc R . .
N1 N 0.2023(13) 0.1087(7) 0.3550(2) 0.0357(12) Uani 1 1 d . . .
N2 N 0.3595(17) -0.0370(8) 0.2771(2) 0.0513(15) Uani 1 1 d . . .
S1 S 0.1954(4) 0.2505(2) 0.46555(6) 0.0380(5) Uani 1 1 d . . .

loop_
_atom_site_aniso_label
_atom_site_aniso_U_11
_atom_site_aniso_U_22
_atom_site_aniso_U_33
_atom_site_aniso_U_23
_atom_site_aniso_U_13
_atom_site_aniso_U_12
C1 0.045(3) 0.039(3) 0.027(3) -0.005(3) 0.000(3) -0.005(3)
C2 0.056(4) 0.037(3) 0.028(3) 0.003(3) -0.004(3) 0.002(3)
C3 0.052(4) 0.036(3) 0.032(3) 0.003(3) -0.006(3) 0.003(3)
C4 0.038(3) 0.028(3) 0.028(3) -0.001(2) -0.001(2) -0.002(2)
C5 0.076(5) 0.045(4) 0.026(3) 0.001(3) 0.006(3) -0.002(4)
C6 0.068(5) 0.042(4) 0.046(4) -0.003(3) -0.007(3) 0.007(4)
C7 0.072(5) 0.034(3) 0.029(3) 0.002(3) 0.007(3) 0.001(3)
N1 0.049(3) 0.032(3) 0.026(2) -0.004(2) 0.001(2) -0.003(2)
N2 0.071(4) 0.050(4) 0.031(3) -0.010(3) -0.001(3) 0.006(3)
S1 0.0484(9) 0.0371(8) 0.0275(7) 0.0010(6) -0.0025(6) 0.0047(7)

loop_
_atom_type_symbol
_atom_type_description
_atom_type_scat_dispersion_real
_atom_type_scat_dispersion_imag
_atom_type_scat_source
C C 0.0033 0.0016 'International Tables Vol C Tables 4.2.6.8 and 6.1.1.4'
H H 0.0000 0.0000 'International Tables Vol C Tables 4.2.6.8 and 6.1.1.4'
N N 0.0061 0.0033 'International Tables Vol C Tables 4.2.6.8 and 6.1.1.4'
S S 0.1246 0.1234 'International Tables Vol C Tables 4.2.6.8 and 6.1.1.4'

loop_
_geom_angle_atom_site_label_1
_geom_angle_atom_site_label_2
_geom_angle_atom_site_label_3
_geom_angle
_geom_angle_site_symmetry_1
_geom_angle_site_symmetry_3
_geom_angle_publ_flag
C2 C1 N1 127.4(5) . . ?
C2 C1 S1 112.6(5) . . ?
N1 C1 S1 119.9(5) . . ?
C1 C2 C3 111.9(5) . . ?
C1 C2 H2 124.1 . . ?
C3 C2 H2 124.1 . . ?
C4 C3 C2 114.0(6) . . ?
C4 C3 H3 123.0 . . ?
C2 C3 H3 123.0 . . ?
C3 C4 C4 129.7(7) . 3_566 ?
C3 C4 S1 110.9(4) . . ?
C4 C4 S1 119.3(6) 3_566 . ?
N2 C5 N1 112.9(6) . . ?
N2 C5 H5 123.6 . . ?
N1 C5 H5 123.6 . . ?
C7 C6 N2 110.7(6) . . ?
C7 C6 H6 124.6 . . ?
N2 C6 H6 124.6 . . ?
C6 C7 N1 105.9(6) . . ?
C6 C7 H7 127.1 . . ?
N1 C7 H7 127.1 . . ?
C5 N1 C7 105.6(5) . . ?
C5 N1 C1 126.3(5) . . ?
C7 N1 C1 128.1(5) . . ?
C5 N2 C6 104.9(6) . . ?
C1 S1 C4 90.6(3) . . ?

loop_
_geom_bond_atom_site_label_1
_geom_bond_atom_site_label_2
_geom_bond_distance
_geom_bond_site_symmetry_2
_geom_bond_publ_flag
C1 C2 1.350(9) . ?
C1 N1 1.406(8) . ?
C1 S1 1.733(6) . ?
C2 C3 1.413(9) . ?
C2 H2 0.9300 . ?
C3 C4 1.357(8) . ?
C3 H3 0.9300 . ?
C4 C4 1.450(11) 3_566 ?
C4 S1 1.739(6) . ?
C5 N2 1.300(9) . ?
C5 N1 1.354(8) . ?
C5 H5 0.9300 . ?
C6 C7 1.354(9) . ?
C6 N2 1.359(9) . ?
C6 H6 0.9300 . ?
C7 N1 1.375(8) . ?
C7 H7 0.9300 . ?
